data_4034763
loop_
_publ_author_name
'Bunda, Szilvia'
'Udvardy, Antal'
'Voronova, Krisztina'
'Jo\'o, Ferenc'

_publ_section_title
;
 Organic Solvent-Free, Pd(II)-Salan Complex-Catalyzed Synthesis of Biaryls
 via Suzuki-Miyaura Cross-Coupling in Water and Air.
;
_journal_issue 24
_journal_name_full 'The Journal of organic chemistry'
_journal_page_first 15486
_journal_page_last 15492
_journal_paper_doi 10.1021/acs.joc.8b02340
_journal_volume 83
_journal_year 2018
_chemical_formula_moiety 'C15 H12 O3, C3 H7 N O'
_chemical_formula_sum 'C18 H19 N O4'
_chemical_formula_weight 313.34
_space_group_IT_number 2
_space_group_name_Hall '-P 1'
_space_group_name_H-M_alt 'P -1'
_symmetry_cell_setting triclinic
_symmetry_space_group_name_Hall '-P 1'
_symmetry_space_group_name_H-M 'P -1'
_atom_sites_solution_hydrogens geom
_atom_sites_solution_primary direct
_atom_sites_solution_secondary direct
_audit_creation_date 2018-08-17T21:31:12-00:00
_audit_creation_method 'WinGX routine CIF_UPDATE'
_cell_angle_alpha 89.3280(10)
_cell_angle_beta 73.1670(10)
_cell_angle_gamma 78.4390(10)
_cell_formula_units_Z 2
_cell_length_a 7.8531(2)
_cell_length_b 9.8132(2)
_cell_length_c 11.2755(3)
_cell_measurement_reflns_used 9896
_cell_measurement_temperature 300(2)
_cell_measurement_theta_max 67.79
_cell_measurement_theta_min 46
_cell_volume 813.84(3)
_computing_cell_refinement 'Bruker SAINT'
_computing_data_collection 'Bruker APEX2'
_computing_data_reduction 'Bruker SAINT'
_computing_molecular_graphics 'MERCURY (Macrae et al., 2006)'
_computing_publication_material 'PublCIF (Westrip, 2010)'
_computing_structure_refinement 'SHELXL-2018/1 (Sheldrick, 2018)'
_computing_structure_solution 'SHELXT 2014/5 (Sheldrick, 2014)'
_diffrn_ambient_temperature 300(2)
_diffrn_measured_fraction_theta_full 0.987
_diffrn_measured_fraction_theta_max 0.987
_diffrn_measurement_device_type 'Bruker D8 Venture'
_diffrn_radiation_type CuK\a
_diffrn_radiation_wavelength 1.54178
_diffrn_reflns_av_R_equivalents 0.0538
_diffrn_reflns_Laue_measured_fraction_full 0.987
_diffrn_reflns_Laue_measured_fraction_max 0.987
_diffrn_reflns_limit_h_max 9
_diffrn_reflns_limit_h_min -9
_diffrn_reflns_limit_k_max 10
_diffrn_reflns_limit_k_min -11
_diffrn_reflns_limit_l_max 13
_diffrn_reflns_limit_l_min -13
_diffrn_reflns_number 19340
_diffrn_reflns_point_group_measured_fraction_full 0.987
_diffrn_reflns_point_group_measured_fraction_max 0.987
_diffrn_reflns_theta_full 67.679
_diffrn_reflns_theta_max 68.216
_diffrn_reflns_theta_min 4.605
_diffrn_source 'INCOATEC I\mS'
_diffrn_standards_number 0
_exptl_absorpt_coefficient_mu 0.742
_exptl_absorpt_correction_T_max 0.705
_exptl_absorpt_correction_T_min 0.604
_exptl_absorpt_correction_type multi-scan
_exptl_absorpt_process_details 'Sheldrick, G. M. (1996). SADABS, University of G&#x00F6;ttingen, Germany.'
_exptl_crystal_colour colourless
_exptl_crystal_density_diffrn 1.279
_exptl_crystal_density_method 'not measured'
_exptl_crystal_description block
_exptl_crystal_F_000 332
_exptl_crystal_size_max 0.474
_exptl_crystal_size_mid 0.255
_exptl_crystal_size_min 0.192
_refine_diff_density_max 0.181
_refine_diff_density_min -0.168
_refine_diff_density_rms 0.036
_refine_ls_extinction_method none
_refine_ls_goodness_of_fit_ref 1.048
_refine_ls_hydrogen_treatment constr
_refine_ls_matrix_type full
_refine_ls_number_constraints 0
_refine_ls_number_parameters 211
_refine_ls_number_reflns 2939
_refine_ls_number_restraints 0
_refine_ls_restrained_S_all 1.048
_refine_ls_R_factor_all 0.0636
_refine_ls_R_factor_gt 0.0556
_refine_ls_shift/su_max 0
_refine_ls_shift/su_mean 0
_refine_ls_structure_factor_coef Fsqd
_refine_ls_weighting_details 'w=1/[\s^2^(Fo^2^)+(0.0982P)^2^+0.1243P] where P=(Fo^2^+2Fc^2^)/3'
_refine_ls_weighting_scheme calc
_refine_ls_wR_factor_ref 0.1668
_reflns_number_gt 2462
_reflns_number_total 2939
_reflns_threshold_expression 'I > 2\s(I)'
_cod_data_source_file jo8b02340_si_002.cif
_cod_data_source_block 8
_cod_database_code 4034763
_publcif_datablock.id {746ab96d-b763-4a99-9ad7-e43fa818a5f6}

_publcif_info_exptl_table_max_cols 4
_publcif_info_exptl_table_use_headnotes n

loop_
_space_group_symop_operation_xyz
'x, y, z'
'-x, -y, -z'

loop_
_atom_site_label
_atom_site_fract_x
_atom_site_fract_y
_atom_site_fract_z
_atom_site_U_iso_or_equiv
_atom_site_adp_type
_atom_site_calc_flag
_atom_site_occupancy
_atom_site_type_symbol
O1 0.71881(16) 0.35693(15) 0.35526(14) 0.0801(4) Uani d 1 O
H1 0.791351 0.398914 0.310409 0.12 Uiso calc 1 H
O2 0.52528(17) 0.49566(14) 0.27448(14) 0.0792(4) Uani d 1 O
O4 0.97505(17) 0.46281(15) 0.20870(14) 0.0811(4) Uani d 1 O
N1 1.06519(19) 0.63764(15) 0.09055(14) 0.0639(4) Uani d 1 N
O3 -0.6013(2) 0.00570(18) 0.85282(19) 0.1031(6) Uani d 1 O
C4 0.1378(2) 0.20425(15) 0.56159(14) 0.0520(4) Uani d 1 C
C3 0.1021(2) 0.30752(16) 0.48077(15) 0.0562(4) Uani d 1 C
H3 -0.014816 0.333702 0.473453 0.067 Uiso calc 1 H
C9 0.0271(2) -0.00035(16) 0.67032(16) 0.0601(4) Uani d 1 C
H9 0.146448 -0.050318 0.648611 0.072 Uiso calc 1 H
C2 0.2373(2) 0.37153(16) 0.41148(15) 0.0569(4) Uani d 1 C
H2 0.2104 0.439923 0.358084 0.068 Uiso calc 1 H
C5 0.3143(2) 0.16842(17) 0.57034(16) 0.0596(4) Uani d 1 C
H5 0.341495 0.100385 0.623956 0.072 Uiso calc 1 H
C11 -0.2912(2) 0.00856(16) 0.77064(15) 0.0569(4) Uani d 1 C
C13 -0.1901(2) 0.20872(16) 0.67119(16) 0.0589(4) Uani d 1 C
H13 -0.217616 0.300828 0.650356 0.071 Uiso calc 1 H
C8 -0.0092(2) 0.13643(15) 0.63493(14) 0.0521(4) Uani d 1 C
C12 -0.3279(2) 0.14650(17) 0.73689(16) 0.0607(4) Uani d 1 C
H12 -0.447204 0.196679 0.759252 0.073 Uiso calc 1 H
C1 0.4129(2) 0.33474(15) 0.42080(15) 0.0540(4) Uani d 1 C
C10 -0.1111(2) -0.06286(16) 0.73697(16) 0.0603(4) Uani d 1 C
H10 -0.083346 -0.154157 0.759761 0.072 Uiso calc 1 H
C6 0.4501(2) 0.23212(18) 0.50076(16) 0.0609(4) Uani d 1 C
H6 0.567274 0.205937 0.507632 0.073 Uiso calc 1 H
C20 0.9424(2) 0.5790(2) 0.16639(18) 0.0683(5) Uani d 1 C
H20 0.822566 0.628161 0.189962 0.082 Uiso calc 1 H
C7 0.5552(2) 0.40440(17) 0.34307(16) 0.0586(4) Uani d 1 C
C21 1.2539(3) 0.5655(2) 0.0502(2) 0.0782(6) Uani d 1 C
H21A 1.322969 0.608561 0.090742 0.117 Uiso calc 1 H
H21B 1.301324 0.570332 -0.037985 0.117 Uiso calc 1 H
H21C 1.262405 0.469755 0.071197 0.117 Uiso calc 1 H
C14 -0.4457(2) -0.05525(19) 0.83833(17) 0.0662(5) Uani d 1 C
C15 -0.4083(3) -0.1947(2) 0.8915(2) 0.0805(6) Uani d 1 C
H15A -0.343671 -0.189331 0.951113 0.121 Uiso calc 1 H
H15B -0.33595 -0.262108 0.826093 0.121 Uiso calc 1 H
H15C -0.521102 -0.222136 0.931244 0.121 Uiso calc 1 H
C22 1.0208(3) 0.7754(2) 0.0451(2) 0.0909(7) Uani d 1 C
H22A 0.893701 0.813953 0.08116 0.136 Uiso calc 1 H
H22B 1.048087 0.768672 -0.043616 0.136 Uiso calc 1 H
H22C 1.091177 0.834664 0.067552 0.136 Uiso calc 1 H

loop_
_atom_site_aniso_label
_atom_site_aniso_U_11
_atom_site_aniso_U_22
_atom_site_aniso_U_33
_atom_site_aniso_U_12
_atom_site_aniso_U_13
_atom_site_aniso_U_23
O1 0.0477(7) 0.0938(9) 0.0986(10) -0.0214(6) -0.0178(6) 0.0333(8)
O2 0.0578(8) 0.0825(8) 0.0927(10) -0.0167(6) -0.0144(7) 0.0331(7)
O4 0.0562(8) 0.0914(9) 0.0924(10) -0.0241(6) -0.0113(7) 0.0228(7)
N1 0.0545(8) 0.0648(8) 0.0712(9) -0.0127(6) -0.0164(7) 0.0046(6)
O3 0.0550(8) 0.1075(11) 0.1387(14) -0.0232(7) -0.0125(8) 0.0355(10)
C4 0.0453(8) 0.0516(8) 0.0550(8) -0.0072(6) -0.0104(6) 0.0008(6)
C3 0.0436(8) 0.0594(9) 0.0647(9) -0.0083(6) -0.0164(7) 0.0066(7)
C9 0.0471(9) 0.0548(8) 0.0689(10) -0.0029(6) -0.0078(7) 0.0042(7)
C2 0.0513(9) 0.0556(8) 0.0608(9) -0.0073(6) -0.0148(7) 0.0100(7)
C5 0.0470(9) 0.0648(9) 0.0641(9) -0.0077(7) -0.0149(7) 0.0150(7)
C11 0.0520(9) 0.0588(9) 0.0582(9) -0.0136(7) -0.0120(7) 0.0025(7)
C13 0.0492(9) 0.0535(8) 0.0706(10) -0.0069(6) -0.0149(7) 0.0094(7)
C8 0.0461(8) 0.0525(8) 0.0556(8) -0.0081(6) -0.0130(7) 0.0017(6)
C12 0.0434(8) 0.0626(9) 0.0708(10) -0.0063(6) -0.0117(7) 0.0080(7)
C1 0.0458(9) 0.0557(8) 0.0564(9) -0.0090(6) -0.0095(7) 0.0025(6)
C10 0.0572(10) 0.0509(8) 0.0676(10) -0.0089(6) -0.0117(7) 0.0062(7)
C6 0.0421(8) 0.0711(10) 0.0674(10) -0.0084(7) -0.0153(7) 0.0107(7)
C20 0.0467(9) 0.0829(12) 0.0718(11) -0.0120(8) -0.0126(8) -0.0034(9)
C7 0.0489(9) 0.0602(9) 0.0621(9) -0.0099(6) -0.0099(7) 0.0026(7)
C21 0.0551(10) 0.0779(12) 0.0913(14) -0.0162(8) -0.0044(9) 0.0166(10)
C14 0.0579(11) 0.0712(10) 0.0677(10) -0.0205(8) -0.0109(8) 0.0026(8)
C15 0.0807(13) 0.0705(11) 0.0833(13) -0.0280(9) -0.0053(10) 0.0114(9)
C22 0.0983(16) 0.0718(12) 0.1050(17) -0.0082(11) -0.0402(13) 0.0142(11)

loop_
_atom_type_symbol
_atom_type_description
_atom_type_scat_dispersion_real
_atom_type_scat_dispersion_imag
_atom_type_scat_source
C C 0.0181 0.0091 'International Tables Vol C Tables 4.2.6.8 and 6.1.1.4'
H H 0 0 'International Tables Vol C Tables 4.2.6.8 and 6.1.1.4'
N N 0.0311 0.018 'International Tables Vol C Tables 4.2.6.8 and 6.1.1.4'
O O 0.0492 0.0322 'International Tables Vol C Tables 4.2.6.8 and 6.1.1.4'

loop_
_geom_angle_atom_site_label_1
_geom_angle_atom_site_label_2
_geom_angle_atom_site_label_3
_geom_angle
C20 N1 C21 120.09(15)
C20 N1 C22 122.56(17)
C21 N1 C22 117.34(16)
C5 C4 C3 117.66(14)
C5 C4 C8 121.96(14)
C3 C4 C8 120.37(14)
C2 C3 C4 121.21(14)
C10 C9 C8 121.11(15)
C3 C2 C1 120.62(14)
C6 C5 C4 121.24(15)
C10 C11 C12 118.06(15)
C10 C11 C14 123.25(15)
C12 C11 C14 118.67(15)
C12 C13 C8 121.32(14)
C9 C8 C13 117.66(14)
C9 C8 C4 121.67(14)
C13 C8 C4 120.67(14)
C13 C12 C11 120.82(15)
C6 C1 C2 118.72(15)
C6 C1 C7 122.31(15)
C2 C1 C7 118.96(14)
C9 C10 C11 121.00(15)
C5 C6 C1 120.56(15)
O4 C20 N1 124.56(17)
O2 C7 O1 122.76(16)
O2 C7 C1 123.44(15)
O1 C7 C1 113.80(14)
O3 C14 C11 120.64(17)
O3 C14 C15 119.95(16)
C11 C14 C15 119.40(16)

loop_
_geom_bond_atom_site_label_1
_geom_bond_atom_site_label_2
_geom_bond_distance
O1 C7 1.322(2)
O2 C7 1.208(2)
O4 C20 1.239(2)
N1 C20 1.314(2)
N1 C21 1.450(2)
N1 C22 1.453(2)
O3 C14 1.213(2)
C4 C5 1.392(2)
C4 C3 1.396(2)
C4 C8 1.484(2)
C3 C2 1.381(2)
C9 C10 1.379(2)
C9 C8 1.394(2)
C2 C1 1.388(2)
C5 C6 1.384(2)
C11 C10 1.391(2)
C11 C12 1.398(2)
C11 C14 1.485(2)
C13 C12 1.372(2)
C13 C8 1.398(2)
C1 C6 1.388(2)
C1 C7 1.486(2)
C14 C15 1.497(3)

loop_
_geom_hbond_atom_site_label_D
_geom_hbond_atom_site_label_H
_geom_hbond_atom_site_label_A
_geom_hbond_distance_DH
_geom_hbond_distance_HA
_geom_hbond_distance_DA
_geom_hbond_angle_DHA
_geom_hbond_publ_flag
O1 H1 O4 0.82 1.78 2.5946(17) 170.4 yes

loop_
_publcif_info_datablock.id
_publcif_info_datablock.publ_exptl
_publcif_info_datablock.publ_geom
_publcif_info_datablock.structure
{76685cdb-2a49-4610-bcab-371348054142} ? ? ?
{746ab96d-b763-4a99-9ad7-e43fa818a5f6} y y y

loop_
_publcif_info_exptl_table_extra_item
sin_theta_over_lambda_max

loop_
_publcif_info_tables.block_id
_publcif_info_tables.reference_item
{76685cdb-2a49-4610-bcab-371348054142} '_publcif_info_datablock.publ_exptl'
{746ab96d-b763-4a99-9ad7-e43fa818a5f6} '_geom_hbond_atom_site_label_D'

loop_
_publcif_info_cif.paper_type
CE
